data_7013161
loop_
_publ_author_name
'Subhan, Md. Abdus'
'Suzuki, Takayoshi'
'Fuyuhiro, Akira'
'Kaizaki, Sumio'

_publ_section_title
;
 Synthesis, X-ray structures and NIR chiroptical properties of a series of
 dinuclear lanthanide(III) complexes [Ln~2~{\m-(S- or RS-pba)}~4~(HBpz~3~)~2~];
 novel configurational chirality due to non-bonding Ln&#x22EF;O interactions
;
_journal_coden_ASTM DTARAF
_journal_issue 19
_journal_name_full 'Dalton Transactions'
_journal_page_first 3785
_journal_page_last 3791
_journal_paper_doi 10.1039/b304928k
_journal_year 2003
_chemical_formula_moiety 'C58 H64 B2 Ho2 N12 O8'
_chemical_formula_sum 'C58 H64 B2 Ho2 N12 O8'
_chemical_formula_weight 1408.69
_chemical_name_common
;Tetrakis(mu-2-
phenylbutyrate)bis(hydoridotris(pyrazolyl)borate) diholmium(iii)
;
_chemical_name_systematic
;
Tetrakis(\m-2-phenylbutyrate)bis(hydoridotris(pyrazolyl)borate)
diholmium(III)
;
_space_group_IT_number 2
_symmetry_cell_setting triclinic
_symmetry_space_group_name_Hall '-P 1'
_symmetry_space_group_name_H-M 'P -1'
_atom_sites_solution_hydrogens geom
_atom_sites_solution_primary direct
_atom_sites_solution_secondary difmap
_audit_creation_method SHELXL-97
_cell_angle_alpha 80.31(3)
_cell_angle_beta 68.43(2)
_cell_angle_gamma 66.11(2)
_cell_formula_units_Z 1
_cell_length_a 11.587(3)
_cell_length_b 12.207(4)
_cell_length_c 12.622(3)
_cell_measurement_reflns_used 25
_cell_measurement_temperature 296(2)
_cell_measurement_theta_max 15.0
_cell_measurement_theta_min 14.9
_cell_volume 1517.6(8)
_computing_cell_refinement 'MSC/AFC Diffractometer Control'
_computing_data_collection 'MSC/AFC Diffractometer Control'
_computing_data_reduction 'teXsan Ver. 1.11'
_computing_molecular_graphics ORTEP
_computing_publication_material 'SHELXL-97 and teXsan Ver. 1.11'
_computing_structure_refinement SHELXL-97
_computing_structure_solution SHELXS-86
_diffrn_ambient_temperature 296(2)
_diffrn_measured_fraction_theta_full 0.992
_diffrn_measured_fraction_theta_max 0.992
_diffrn_measurement_device_type 'Rigaku AFC5R'
_diffrn_measurement_method \w-2\q
_diffrn_radiation_monochromator graphite
_diffrn_radiation_source 'rotating anode'
_diffrn_radiation_type 'Mo K\a'
_diffrn_radiation_wavelength 0.71069
_diffrn_reflns_av_R_equivalents 0.0262
_diffrn_reflns_av_sigmaI/netI 0.0569
_diffrn_reflns_limit_h_max 0
_diffrn_reflns_limit_h_min -16
_diffrn_reflns_limit_k_max 15
_diffrn_reflns_limit_k_min -16
_diffrn_reflns_limit_l_max 16
_diffrn_reflns_limit_l_min -17
_diffrn_reflns_number 9186
_diffrn_reflns_theta_full 30.00
_diffrn_reflns_theta_max 30.00
_diffrn_reflns_theta_min 2.55
_diffrn_standards_decay_% 2.52
_diffrn_standards_interval_count 150
_diffrn_standards_number 3
_exptl_absorpt_coefficient_mu 2.650
_exptl_absorpt_correction_T_max 0.517
_exptl_absorpt_correction_T_min 0.332
_exptl_absorpt_correction_type integration
_exptl_absorpt_process_details Coppens_numerical
_exptl_crystal_colour yellow
_exptl_crystal_density_diffrn 1.541
_exptl_crystal_density_method 'not measured'
_exptl_crystal_description prism
_exptl_crystal_F_000 704
_exptl_crystal_size_max 0.40
_exptl_crystal_size_mid 0.34
_exptl_crystal_size_min 0.32
_refine_diff_density_max 2.499
_refine_diff_density_min -1.672
_refine_diff_density_rms 0.134
_refine_ls_extinction_method none
_refine_ls_goodness_of_fit_ref 1.026
_refine_ls_hydrogen_treatment constr
_refine_ls_matrix_type full
_refine_ls_number_parameters 370
_refine_ls_number_reflns 8782
_refine_ls_number_restraints 0
_refine_ls_restrained_S_all 1.026
_refine_ls_R_factor_all 0.0998
_refine_ls_R_factor_gt 0.0489
_refine_ls_shift/su_max 0.040
_refine_ls_shift/su_mean 0.001
_refine_ls_structure_factor_coef Fsqd
_refine_ls_weighting_details 'calc w=1/[\s^2^(Fo^2^)+(0.0840P)^2^+1.5700P] where P=(Fo^2^+2Fc^2^)/3'
_refine_ls_weighting_scheme calc
_refine_ls_wR_factor_gt 0.1322
_refine_ls_wR_factor_ref 0.1523
_reflns_number_gt 5763
_reflns_number_total 8782
_reflns_threshold_expression 'I > 2\s(I)'
_cod_data_source_file b304928k.txt
_cod_data_source_block Ho2RSpba
_cod_original_cell_volume 1517.7(7)
_cod_database_code 7013161

loop_
_symmetry_equiv_pos_as_xyz
'x, y, z'
'-x, -y, -z'

loop_
_atom_site_label
_atom_site_type_symbol
_atom_site_fract_x
_atom_site_fract_y
_atom_site_fract_z
_atom_site_U_iso_or_equiv
_atom_site_adp_type
_atom_site_occupancy
_atom_site_symmetry_multiplicity
_atom_site_calc_flag
_atom_site_refinement_flags
_atom_site_disorder_assembly
_atom_site_disorder_group
Ho Ho 0.11877(3) 0.49569(3) 0.08773(2) 0.04828(10) Uani 1 1 d . . .
O1 O 0.1727(6) 0.5721(6) -0.0948(4) 0.0763(15) Uani 1 1 d . . .
O2 O 0.0288(5) 0.5960(5) -0.1791(4) 0.0673(12) Uani 1 1 d . . .
O3 O 0.2314(7) 0.3195(6) -0.0142(5) 0.0841(16) Uani 1 1 d . . .
O4 O 0.0757(5) 0.3567(6) -0.0864(5) 0.0902(19) Uani 1 1 d . . .
N11 N 0.3112(5) 0.3858(5) 0.2608(4) 0.0535(11) Uani 1 1 d . . .
N12 N 0.2613(5) 0.3509(5) 0.1957(4) 0.0532(11) Uani 1 1 d . . .
N21 N 0.3239(5) 0.5800(5) 0.1634(4) 0.0541(12) Uani 1 1 d . . .
N22 N 0.2744(5) 0.5884(5) 0.0786(4) 0.0567(12) Uani 1 1 d . . .
N31 N 0.1237(5) 0.5795(5) 0.3308(4) 0.0546(12) Uani 1 1 d . . .
N32 N 0.0401(5) 0.5794(5) 0.2787(4) 0.0572(12) Uani 1 1 d . . .
C1 C 0.1314(6) 0.6027(6) -0.1758(5) 0.0531(13) Uani 1 1 d . . .
C2 C 0.2130(8) 0.6556(8) -0.2807(6) 0.078(2) Uani 1 1 d . . .
H2 H 0.2848 0.6559 -0.2575 0.095 Uiso 1 1 calc R . .
C3 C 0.2811(13) 0.5832(9) -0.3749(9) 0.118(4) Uani 1 1 d . . .
H3A H 0.3278 0.6257 -0.4359 0.125 Uiso 1 1 calc R . .
H3B H 0.2151 0.5742 -0.3991 0.125 Uiso 1 1 calc R . .
C4 C 0.3818(9) 0.4588(8) -0.3635(8) 0.090(3) Uani 1 1 d . . .
H4A H 0.3392 0.4159 -0.3012 0.107 Uiso 1 1 calc R . .
H4B H 0.4547 0.4654 -0.3494 0.107 Uiso 1 1 calc R . .
H4C H 0.4152 0.4165 -0.4327 0.107 Uiso 1 1 calc R . .
C5 C 0.1365(7) 0.7869(6) -0.2986(5) 0.0612(16) Uani 1 1 d . . .
C6 C 0.1738(14) 0.8746(12) -0.2815(10) 0.125(5) Uani 1 1 d . . .
H6 H 0.2450 0.8548 -0.2549 0.148 Uiso 1 1 calc R . .
C7 C 0.098(2) 1.0005(15) -0.3060(16) 0.180(10) Uani 1 1 d . . .
H7 H 0.1201 1.0631 -0.2972 0.211 Uiso 1 1 calc R . .
C8 C -0.003(2) 1.0186(14) -0.3419(18) 0.173(9) Uani 1 1 d . . .
H8 H -0.0527 1.0974 -0.3576 0.205 Uiso 1 1 calc R . .
C9 C -0.0399(16) 0.9366(13) -0.3569(13) 0.147(6) Uani 1 1 d . . .
H9 H -0.1123 0.9570 -0.3819 0.183 Uiso 1 1 calc R . .
C10 C 0.0295(10) 0.8214(9) -0.3356(8) 0.092(3) Uani 1 1 d . . .
H10 H 0.0034 0.7626 -0.3465 0.114 Uiso 1 1 calc R . .
C13 C 0.3061(7) 0.2320(6) 0.2028(6) 0.0645(16) Uani 1 1 d . . .
H13 H 0.2859 0.1849 0.1669 0.078 Uiso 1 1 calc R . .
C14 C 0.3856(8) 0.1880(7) 0.2697(7) 0.073(2) Uani 1 1 d . . .
H14 H 0.4286 0.1082 0.2879 0.087 Uiso 1 1 calc R . .
C15 C 0.3878(7) 0.2876(7) 0.3040(6) 0.0675(18) Uani 1 1 d . . .
H15 H 0.4349 0.2872 0.3500 0.080 Uiso 1 1 calc R . .
C23 C 0.3368(8) 0.6482(7) -0.0074(7) 0.0702(19) Uani 1 1 d . . .
H23 H 0.3220 0.6682 -0.0770 0.084 Uiso 1 1 calc R . .
C24 C 0.4258(8) 0.6759(8) 0.0214(7) 0.080(2) Uani 1 1 d . . .
H24 H 0.4803 0.7169 -0.0230 0.094 Uiso 1 1 calc R . .
C25 C 0.4165(8) 0.6302(7) 0.1283(7) 0.0714(19) Uani 1 1 d . . .
H25 H 0.4660 0.6331 0.1707 0.087 Uiso 1 1 calc R . .
C33 C -0.0850(7) 0.6333(7) 0.3486(6) 0.0669(18) Uani 1 1 d . . .
H33 H -0.1622 0.6445 0.3342 0.080 Uiso 1 1 calc R . .
C34 C -0.0824(9) 0.6697(8) 0.4442(7) 0.081(2) Uani 1 1 d . . .
H34 H -0.1554 0.7104 0.5052 0.098 Uiso 1 1 calc R . .
C35 C 0.0499(8) 0.6337(7) 0.4314(6) 0.0700(19) Uani 1 1 d . . .
H35 H 0.0834 0.6449 0.4836 0.084 Uiso 1 1 calc R . .
C41 C 0.1820(7) 0.2892(6) -0.0701(5) 0.0566(14) Uani 1 1 d . . .
C42 C 0.2525(10) 0.1670(8) -0.1250(10) 0.095(3) Uani 1 1 d . . .
H42 H 0.1925 0.1666 -0.1629 0.113 Uiso 1 1 calc R . .
C43 C 0.258(2) 0.0686(12) -0.0492(12) 0.171(8) Uani 1 1 d . . .
H43A H 0.3032 -0.0022 -0.0955 0.203 Uiso 1 1 calc R . .
H43B H 0.3166 0.0652 -0.0092 0.203 Uiso 1 1 calc R . .
C44 C 0.146(2) 0.055(2) 0.033(2) 0.278(17) Uani 1 1 d . . .
H44A H 0.1728 -0.0164 0.0780 0.309 Uiso 1 1 calc R . .
H44B H 0.0890 0.0486 -0.0033 0.309 Uiso 1 1 calc R . .
H44C H 0.0975 0.1231 0.0814 0.309 Uiso 1 1 calc R . .
C45 C 0.3792(7) 0.1531(6) -0.2204(8) 0.0699(19) Uani 1 1 d . . .
C46 C 0.4897(9) 0.1530(8) -0.2044(9) 0.084(2) Uani 1 1 d . . .
H46 H 0.4854 0.1620 -0.1312 0.101 Uiso 1 1 calc R . .
C47 C 0.6059(10) 0.1401(11) -0.2922(12) 0.121(4) Uani 1 1 d . . .
H47 H 0.6784 0.1415 -0.2777 0.146 Uiso 1 1 calc R . .
C48 C 0.6175(13) 0.1258(10) -0.3959(12) 0.114(4) Uani 1 1 d . . .
H48 H 0.6987 0.1166 -0.4535 0.134 Uiso 1 1 calc R . .
C49 C 0.5169(14) 0.1239(8) -0.4230(9) 0.106(4) Uani 1 1 d . . .
H49 H 0.5273 0.1143 -0.4980 0.127 Uiso 1 1 calc R . .
C50 C 0.3920(12) 0.1370(7) -0.3324(10) 0.101(3) Uani 1 1 d . . .
H50 H 0.3206 0.1348 -0.3480 0.122 Uiso 1 1 calc R . .
B1 B 0.2731(7) 0.5184(7) 0.2791(6) 0.0560(16) Uani 1 1 d . . .
H1 H 0.3156 0.5250 0.3308 0.066 Uiso 1 1 calc R . .

loop_
_atom_site_aniso_label
_atom_site_aniso_U_11
_atom_site_aniso_U_22
_atom_site_aniso_U_33
_atom_site_aniso_U_23
_atom_site_aniso_U_13
_atom_site_aniso_U_12
Ho 0.04004(13) 0.06825(19) 0.04146(13) 0.00524(10) -0.01277(9) -0.02825(12)
O1 0.079(3) 0.118(4) 0.050(2) 0.019(3) -0.025(2) -0.060(3)
O2 0.065(3) 0.093(3) 0.059(3) 0.013(2) -0.018(2) -0.052(3)
O3 0.101(4) 0.096(4) 0.068(3) -0.013(3) -0.033(3) -0.041(3)
O4 0.052(3) 0.111(5) 0.077(4) 0.021(3) -0.017(3) -0.014(3)
N11 0.048(3) 0.063(3) 0.048(2) 0.004(2) -0.020(2) -0.017(2)
N12 0.052(3) 0.061(3) 0.049(2) 0.002(2) -0.019(2) -0.024(2)
N21 0.053(3) 0.072(3) 0.051(3) 0.007(2) -0.022(2) -0.037(3)
N22 0.056(3) 0.078(3) 0.045(2) 0.003(2) -0.013(2) -0.039(3)
N31 0.053(3) 0.064(3) 0.047(2) -0.001(2) -0.018(2) -0.022(2)
N32 0.040(2) 0.075(3) 0.049(3) -0.010(2) -0.007(2) -0.017(2)
C1 0.048(3) 0.071(4) 0.040(3) 0.002(2) -0.004(2) -0.033(3)
C2 0.061(4) 0.095(5) 0.056(4) 0.021(4) 0.005(3) -0.037(4)
C3 0.126(9) 0.082(6) 0.085(6) 0.012(5) 0.016(6) -0.029(6)
C4 0.062(5) 0.093(6) 0.080(5) 0.002(5) -0.002(4) -0.018(4)
C5 0.069(4) 0.069(4) 0.047(3) 0.003(3) -0.009(3) -0.038(3)
C6 0.146(11) 0.153(11) 0.107(8) -0.024(7) 0.002(7) -0.116(10)
C7 0.24(2) 0.129(12) 0.168(15) -0.046(10) 0.041(15) -0.144(15)
C8 0.20(2) 0.088(9) 0.202(19) 0.010(10) -0.012(15) -0.083(12)
C9 0.122(11) 0.109(10) 0.130(11) 0.018(8) -0.012(9) -0.001(8)
C10 0.081(6) 0.093(6) 0.078(5) -0.010(5) -0.023(5) -0.009(5)
C13 0.067(4) 0.060(4) 0.061(4) 0.004(3) -0.012(3) -0.029(3)
C14 0.071(5) 0.062(4) 0.065(4) 0.010(3) -0.018(4) -0.012(4)
C15 0.054(4) 0.081(5) 0.058(4) 0.011(3) -0.023(3) -0.017(3)
C23 0.076(5) 0.084(5) 0.062(4) 0.013(3) -0.018(3) -0.051(4)
C24 0.078(5) 0.106(6) 0.076(5) 0.009(4) -0.015(4) -0.066(5)
C25 0.066(4) 0.085(5) 0.082(5) -0.002(4) -0.025(4) -0.046(4)
C33 0.048(3) 0.076(4) 0.058(4) 0.006(3) -0.006(3) -0.017(3)
C34 0.074(5) 0.076(5) 0.057(4) -0.009(3) 0.002(3) -0.010(4)
C35 0.077(5) 0.071(4) 0.049(3) -0.010(3) -0.020(3) -0.012(4)
C41 0.053(3) 0.059(4) 0.049(3) -0.004(3) -0.014(3) -0.014(3)
C42 0.084(6) 0.069(5) 0.124(8) -0.030(5) -0.004(5) -0.037(5)
C43 0.222(19) 0.101(9) 0.113(10) 0.002(7) 0.027(11) -0.061(11)
C44 0.29(3) 0.29(3) 0.22(2) -0.08(2) 0.11(2) -0.21(3)
C45 0.055(4) 0.048(3) 0.097(5) -0.025(3) -0.022(4) -0.002(3)
C46 0.067(5) 0.080(5) 0.100(6) -0.030(5) -0.024(5) -0.014(4)
C47 0.064(6) 0.118(9) 0.140(11) -0.056(8) 0.002(6) -0.007(6)
C48 0.098(8) 0.080(7) 0.109(9) -0.020(6) -0.003(7) -0.002(6)
C49 0.123(9) 0.062(5) 0.081(6) -0.010(4) -0.020(6) 0.006(6)
C50 0.121(9) 0.053(4) 0.132(9) -0.014(5) -0.073(8) -0.004(5)
B1 0.042(3) 0.076(5) 0.047(3) -0.004(3) -0.009(3) -0.023(3)

loop_
_atom_type_symbol
_atom_type_description
_atom_type_scat_dispersion_real
_atom_type_scat_dispersion_imag
_atom_type_scat_source
Ho Ho -0.2175 4.6783 'International Tables Vol C Tables 4.2.6.8 and 6.1.1.4'
N N 0.0061 0.0033 'International Tables Vol C Tables 4.2.6.8 and 6.1.1.4'
O O 0.0106 0.0060 'International Tables Vol C Tables 4.2.6.8 and 6.1.1.4'
C C 0.0033 0.0016 'International Tables Vol C Tables 4.2.6.8 and 6.1.1.4'
B B 0.0013 0.0007 'International Tables Vol C Tables 4.2.6.8 and 6.1.1.4'
H H 0.0000 0.0000 'International Tables Vol C Tables 4.2.6.8 and 6.1.1.4'

loop_
_geom_angle_atom_site_label_1
_geom_angle_atom_site_label_2
_geom_angle_atom_site_label_3
_geom_angle
_geom_angle_site_symmetry_1
_geom_angle_site_symmetry_3
_geom_angle_publ_flag
O4 Ho O2 78.7(2) 2_565 2_565 ?
O4 Ho O1 77.4(2) 2_565 . ?
O2 Ho O1 130.26(18) 2_565 . ?
O4 Ho O3 127.8(2) 2_565 . ?
O2 Ho O3 81.5(2) 2_565 . ?
O1 Ho O3 79.7(2) . . ?
O4 Ho N22 107.9(2) 2_565 . ?
O2 Ho N22 153.97(18) 2_565 . ?
O1 Ho N22 75.50(18) . . ?
O3 Ho N22 110.7(2) . . ?
O4 Ho N32 79.7(2) 2_565 . ?
O2 Ho N32 82.43(19) 2_565 . ?
O1 Ho N32 134.0(2) . . ?
O3 Ho N32 144.0(2) . . ?
N22 Ho N32 74.35(18) . . ?
O4 Ho N12 149.8(2) 2_565 . ?
O2 Ho N12 85.51(18) 2_565 . ?
O1 Ho N12 131.30(19) . . ?
O3 Ho N12 74.02(19) . . ?
N22 Ho N12 76.58(18) . . ?
N32 Ho N12 72.71(18) . . ?
C1 O1 Ho 141.0(4) . . ?
C1 O2 Ho 140.8(4) . 2_565 ?
C41 O3 Ho 122.2(5) . . ?
C41 O4 Ho 167.3(6) . 2_565 ?
C15 N11 N12 108.6(6) . . ?
C15 N11 B1 130.0(6) . . ?
N12 N11 B1 121.3(5) . . ?
C13 N12 N11 106.5(5) . . ?
C13 N12 Ho 130.7(5) . . ?
N11 N12 Ho 122.8(4) . . ?
C25 N21 N22 109.8(5) . . ?
C25 N21 B1 129.7(6) . . ?
N22 N21 B1 120.5(5) . . ?
C23 N22 N21 105.1(5) . . ?
C23 N22 Ho 130.6(5) . . ?
N21 N22 Ho 124.2(4) . . ?
C35 N31 N32 108.8(6) . . ?
C35 N31 B1 129.9(6) . . ?
N32 N31 B1 121.2(5) . . ?
C33 N32 N31 106.9(6) . . ?
C33 N32 Ho 129.6(5) . . ?
N31 N32 Ho 123.5(4) . . ?
O1 C1 O2 125.5(6) . . ?
O1 C1 C2 116.7(6) . . ?
O2 C1 C2 117.8(6) . . ?
C3 C2 C5 118.0(7) . . ?
C3 C2 C1 114.7(8) . . ?
C5 C2 C1 111.5(6) . . ?
C3 C2 H2 103.4 . . ?
C5 C2 H2 103.4 . . ?
C1 C2 H2 103.4 . . ?
C2 C3 C4 118.5(10) . . ?
C2 C3 H3A 107.7 . . ?
C4 C3 H3A 107.7 . . ?
C2 C3 H3B 107.7 . . ?
C4 C3 H3B 107.7 . . ?
H3A C3 H3B 107.1 . . ?
C3 C4 H4A 109.5 . . ?
C3 C4 H4B 109.5 . . ?
H4A C4 H4B 109.5 . . ?
C3 C4 H4C 109.5 . . ?
H4A C4 H4C 109.5 . . ?
H4B C4 H4C 109.5 . . ?
C10 C5 C6 118.2(10) . . ?
C10 C5 C2 120.1(8) . . ?
C6 C5 C2 121.6(10) . . ?
C5 C6 C7 118.6(14) . . ?
C5 C6 H6 120.7 . . ?
C7 C6 H6 120.7 . . ?
C8 C7 C6 115.5(12) . . ?
C8 C7 H7 122.3 . . ?
C6 C7 H7 122.3 . . ?
C9 C8 C7 126.2(18) . . ?
C9 C8 H8 116.9 . . ?
C7 C8 H8 116.9 . . ?
C8 C9 C10 118.5(18) . . ?
C8 C9 H9 120.7 . . ?
C10 C9 H9 120.7 . . ?
C9 C10 C5 123.0(13) . . ?
C9 C10 H10 118.5 . . ?
C5 C10 H10 118.5 . . ?
N12 C13 C14 111.2(7) . . ?
N12 C13 H13 124.4 . . ?
C14 C13 H13 124.4 . . ?
C13 C14 C15 104.6(6) . . ?
C13 C14 H14 127.7 . . ?
C15 C14 H14 127.7 . . ?
N11 C15 C14 109.2(7) . . ?
N11 C15 H15 125.4 . . ?
C14 C15 H15 125.4 . . ?
N22 C23 C24 111.0(7) . . ?
N22 C23 H23 124.5 . . ?
C24 C23 H23 124.5 . . ?
C25 C24 C23 105.0(6) . . ?
C25 C24 H24 127.5 . . ?
C23 C24 H24 127.5 . . ?
N21 C25 C24 109.0(6) . . ?
N21 C25 H25 125.5 . . ?
C24 C25 H25 125.5 . . ?
N32 C33 C34 110.0(7) . . ?
N32 C33 H33 125.0 . . ?
C34 C33 H33 125.0 . . ?
C35 C34 C33 105.6(7) . . ?
C35 C34 H34 127.2 . . ?
C33 C34 H34 127.2 . . ?
N31 C35 C34 108.7(7) . . ?
N31 C35 H35 125.6 . . ?
C34 C35 H35 125.6 . . ?
O3 C41 O4 122.2(7) . . ?
O3 C41 C42 120.4(7) . . ?
O4 C41 C42 117.3(8) . . ?
C43 C42 C45 114.8(10) . . ?
C43 C42 C41 115.5(10) . . ?
C45 C42 C41 114.3(7) . . ?
C43 C42 H42 103.3 . . ?
C45 C42 H42 103.3 . . ?
C41 C42 H42 103.3 . . ?
C44 C43 C42 123.5(19) . . ?
C44 C43 H43A 106.5 . . ?
C42 C43 H43A 106.5 . . ?
C44 C43 H43B 106.5 . . ?
C42 C43 H43B 106.5 . . ?
H43A C43 H43B 106.5 . . ?
C43 C44 H44A 109.5 . . ?
C43 C44 H44B 109.5 . . ?
H44A C44 H44B 109.5 . . ?
C43 C44 H44C 109.5 . . ?
H44A C44 H44C 109.5 . . ?
H44B C44 H44C 109.5 . . ?
C46 C45 C50 116.5(9) . . ?
C46 C45 C42 122.3(9) . . ?
C50 C45 C42 121.1(9) . . ?
C47 C46 C45 122.2(10) . . ?
C47 C46 H46 118.9 . . ?
C45 C46 H46 118.9 . . ?
C48 C47 C46 121.3(13) . . ?
C48 C47 H47 119.4 . . ?
C46 C47 H47 119.4 . . ?
C47 C48 C49 122.5(12) . . ?
C47 C48 H48 118.7 . . ?
C49 C48 H48 118.7 . . ?
C48 C49 C50 118.0(11) . . ?
C48 C49 H49 121.0 . . ?
C50 C49 H49 121.0 . . ?
C45 C50 C49 119.5(10) . . ?
C45 C50 H50 120.2 . . ?
C49 C50 H50 120.2 . . ?
N31 B1 N11 110.5(5) . . ?
N31 B1 N21 109.8(6) . . ?
N11 B1 N21 109.4(5) . . ?
N31 B1 H1 109.0 . . ?
N11 B1 H1 109.0 . . ?
N21 B1 H1 109.0 . . ?

loop_
_geom_bond_atom_site_label_1
_geom_bond_atom_site_label_2
_geom_bond_distance
_geom_bond_site_symmetry_2
_geom_bond_publ_flag
Ho O4 2.248(5) 2_565 ?
Ho O2 2.275(4) 2_565 ?
Ho O1 2.293(5) . ?
Ho O3 2.326(6) . ?
Ho N22 2.450(5) . ?
Ho N32 2.478(5) . ?
Ho N12 2.488(5) . ?
O1 C1 1.225(8) . ?
O2 C1 1.240(7) . ?
O2 Ho 2.275(4) 2_565 ?
O3 C41 1.232(8) . ?
O4 C41 1.243(8) . ?
O4 Ho 2.248(5) 2_565 ?
N11 C15 1.340(8) . ?
N11 N12 1.362(7) . ?
N11 B1 1.531(10) . ?
N12 C13 1.328(9) . ?
N21 C25 1.348(8) . ?
N21 N22 1.361(7) . ?
N21 B1 1.549(9) . ?
N22 C23 1.348(8) . ?
N31 C35 1.345(8) . ?
N31 N32 1.356(7) . ?
N31 B1 1.506(9) . ?
N32 C33 1.340(8) . ?
C1 C2 1.533(8) . ?
C2 C3 1.384(13) . ?
C2 C5 1.510(11) . ?
C2 H2 0.9800 . ?
C3 C4 1.517(13) . ?
C3 H3A 0.9700 . ?
C3 H3B 0.9700 . ?
C4 H4A 0.9600 . ?
C4 H4B 0.9600 . ?
C4 H4C 0.9600 . ?
C5 C10 1.367(12) . ?
C5 C6 1.380(12) . ?
C6 C7 1.47(2) . ?
C6 H6 0.9300 . ?
C7 C8 1.34(3) . ?
C7 H7 0.9300 . ?
C8 C9 1.30(2) . ?
C8 H8 0.9300 . ?
C9 C10 1.347(15) . ?
C9 H9 0.9300 . ?
C10 H10 0.9300 . ?
C13 C14 1.368(11) . ?
C13 H13 0.9300 . ?
C14 C15 1.370(12) . ?
C14 H14 0.9300 . ?
C15 H15 0.9300 . ?
C23 C24 1.382(11) . ?
C23 H23 0.9300 . ?
C24 C25 1.353(12) . ?
C24 H24 0.9300 . ?
C25 H25 0.9300 . ?
C33 C34 1.368(12) . ?
C33 H33 0.9300 . ?
C34 C35 1.365(12) . ?
C34 H34 0.9300 . ?
C35 H35 0.9300 . ?
C41 C42 1.522(10) . ?
C42 C43 1.400(16) . ?
C42 C45 1.484(12) . ?
C42 H42 0.9800 . ?
C43 C44 1.39(2) . ?
C43 H43A 0.9700 . ?
C43 H43B 0.9700 . ?
C44 H44A 0.9600 . ?
C44 H44B 0.9600 . ?
C44 H44C 0.9600 . ?
C45 C46 1.367(11) . ?
C45 C50 1.405(13) . ?
C46 C47 1.362(14) . ?
C46 H46 0.9300 . ?
C47 C48 1.300(18) . ?
C47 H47 0.9300 . ?
C48 C49 1.339(17) . ?
C48 H48 0.9300 . ?
C49 C50 1.444(17) . ?
C49 H49 0.9300 . ?
C50 H50 0.9300 . ?
B1 H1 0.9800 . ?

loop_
_geom_contact_atom_site_label_1
_geom_contact_atom_site_label_2
_geom_contact_distance
_geom_contact_site_symmetry_1
_geom_contact_site_symmetry_2
Ho Ho 4.0817(11) 2_565 ?
Ho O2 3.753(6) . ?
Ho O4 3.272(7) . ?

loop_
_geom_torsion_atom_site_label_1
_geom_torsion_atom_site_label_2
_geom_torsion_atom_site_label_3
_geom_torsion_atom_site_label_4
_geom_torsion
_geom_torsion_site_symmetry_1
_geom_torsion_site_symmetry_2
_geom_torsion_site_symmetry_3
_geom_torsion_site_symmetry_4
_geom_torsion_publ_flag
O4 Ho O1 C1 -47.1(9) 2_565 . . . ?
O2 Ho O1 C1 16.1(10) 2_565 . . . ?
O3 Ho O1 C1 85.7(9) . . . . ?
N22 Ho O1 C1 -159.6(9) . . . . ?
N32 Ho O1 C1 -109.1(8) . . . . ?
N12 Ho O1 C1 143.5(8) . . . . ?
O4 Ho O3 C41 -7.6(7) 2_565 . . . ?
O2 Ho O3 C41 61.0(6) 2_565 . . . ?
O1 Ho O3 C41 -72.8(6) . . . . ?
N22 Ho O3 C41 -142.8(6) . . . . ?
N32 Ho O3 C41 125.5(6) . . . . ?
N12 Ho O3 C41 148.7(6) . . . . ?
C15 N11 N12 C13 1.5(7) . . . . ?
B1 N11 N12 C13 -176.1(6) . . . . ?
C15 N11 N12 Ho -177.6(4) . . . . ?
B1 N11 N12 Ho 4.9(7) . . . . ?
O4 Ho N12 C13 113.0(7) 2_565 . . . ?
O2 Ho N12 C13 54.6(6) 2_565 . . . ?
O1 Ho N12 C13 -88.0(6) . . . . ?
O3 Ho N12 C13 -27.9(6) . . . . ?
N22 Ho N12 C13 -144.4(6) . . . . ?
N32 Ho N12 C13 138.0(6) . . . . ?
O4 Ho N12 N11 -68.2(6) 2_565 . . . ?
O2 Ho N12 N11 -126.6(5) 2_565 . . . ?
O1 Ho N12 N11 90.8(5) . . . . ?
O3 Ho N12 N11 150.9(5) . . . . ?
N22 Ho N12 N11 34.4(4) . . . . ?
N32 Ho N12 N11 -43.1(4) . . . . ?
C25 N21 N22 C23 -1.7(8) . . . . ?
B1 N21 N22 C23 178.7(6) . . . . ?
C25 N21 N22 Ho 174.0(5) . . . . ?
B1 N21 N22 Ho -5.6(8) . . . . ?
O4 Ho N22 C23 -70.4(7) 2_565 . . . ?
O2 Ho N22 C23 -171.5(6) 2_565 . . . ?
O1 Ho N22 C23 1.0(7) . . . . ?
O3 Ho N22 C23 73.8(7) . . . . ?
N32 Ho N22 C23 -143.8(7) . . . . ?
N12 Ho N22 C23 140.7(7) . . . . ?
O4 Ho N22 N21 115.1(5) 2_565 . . . ?
O2 Ho N22 N21 13.9(8) 2_565 . . . ?
O1 Ho N22 N21 -173.6(6) . . . . ?
O3 Ho N22 N21 -100.7(5) . . . . ?
N32 Ho N22 N21 41.6(5) . . . . ?
N12 Ho N22 N21 -33.9(5) . . . . ?
C35 N31 N32 C33 -0.3(8) . . . . ?
B1 N31 N32 C33 176.0(6) . . . . ?
C35 N31 N32 Ho 178.5(5) . . . . ?
B1 N31 N32 Ho -5.3(8) . . . . ?
O4 Ho N32 C33 29.8(6) 2_565 . . . ?
O2 Ho N32 C33 -50.0(6) 2_565 . . . ?
O1 Ho N32 C33 91.0(6) . . . . ?
O3 Ho N32 C33 -114.2(6) . . . . ?
N22 Ho N32 C33 141.9(6) . . . . ?
N12 Ho N32 C33 -137.6(6) . . . . ?
O4 Ho N32 N31 -148.6(5) 2_565 . . . ?
O2 Ho N32 N31 131.6(5) 2_565 . . . ?
O1 Ho N32 N31 -87.4(5) . . . . ?
O3 Ho N32 N31 67.3(6) . . . . ?
N22 Ho N32 N31 -36.6(5) . . . . ?
N12 Ho N32 N31 43.9(5) . . . . ?
Ho O1 C1 O2 -1.6(14) . . . . ?
Ho O1 C1 C2 177.3(6) . . . . ?
Ho O2 C1 O1 -17.1(13) 2_565 . . . ?
Ho O2 C1 C2 164.1(6) 2_565 . . . ?
O1 C1 C2 C3 110.0(10) . . . . ?
O2 C1 C2 C3 -71.1(11) . . . . ?
O1 C1 C2 C5 -112.4(8) . . . . ?
O2 C1 C2 C5 66.5(10) . . . . ?
C5 C2 C3 C4 166.9(9) . . . . ?
C1 C2 C3 C4 -58.4(14) . . . . ?
C3 C2 C5 C10 64.6(12) . . . . ?
C1 C2 C5 C10 -71.5(10) . . . . ?
C3 C2 C5 C6 -113.7(12) . . . . ?
C1 C2 C5 C6 110.2(9) . . . . ?
C10 C5 C6 C7 -1.3(15) . . . . ?
C2 C5 C6 C7 177.1(10) . . . . ?
C5 C6 C7 C8 1(2) . . . . ?
C6 C7 C8 C9 0(3) . . . . ?
C7 C8 C9 C10 0(3) . . . . ?
C8 C9 C10 C5 0(2) . . . . ?
C6 C5 C10 C9 0.7(15) . . . . ?
C2 C5 C10 C9 -177.7(10) . . . . ?
N11 N12 C13 C14 -0.9(8) . . . . ?
Ho N12 C13 C14 178.1(5) . . . . ?
N12 C13 C14 C15 -0.1(9) . . . . ?
N12 N11 C15 C14 -1.5(8) . . . . ?
B1 N11 C15 C14 175.7(6) . . . . ?
C13 C14 C15 N11 1.0(8) . . . . ?
N21 N22 C23 C24 0.9(9) . . . . ?
Ho N22 C23 C24 -174.5(6) . . . . ?
N22 C23 C24 C25 0.3(11) . . . . ?
N22 N21 C25 C24 2.0(9) . . . . ?
B1 N21 C25 C24 -178.5(7) . . . . ?
C23 C24 C25 N21 -1.4(10) . . . . ?
N31 N32 C33 C34 0.9(8) . . . . ?
Ho N32 C33 C34 -177.7(5) . . . . ?
N32 C33 C34 C35 -1.1(10) . . . . ?
N32 N31 C35 C34 -0.4(9) . . . . ?
B1 N31 C35 C34 -176.3(7) . . . . ?
C33 C34 C35 N31 0.9(10) . . . . ?
Ho O3 C41 O4 8.4(10) . . . . ?
Ho O3 C41 C42 -173.4(6) . . . . ?
Ho O4 C41 O3 -9(3) 2_565 . . . ?
Ho O4 C41 C42 173(2) 2_565 . . . ?
O3 C41 C42 C43 67.8(15) . . . . ?
O4 C41 C42 C43 -113.9(14) . . . . ?
O3 C41 C42 C45 -68.6(12) . . . . ?
O4 C41 C42 C45 109.7(9) . . . . ?
C45 C42 C43 C44 -168.3(18) . . . . ?
C41 C42 C43 C44 55(3) . . . . ?
C43 C42 C45 C46 -70.3(14) . . . . ?
C41 C42 C45 C46 66.5(12) . . . . ?
C43 C42 C45 C50 108.5(14) . . . . ?
C41 C42 C45 C50 -114.8(9) . . . . ?
C50 C45 C46 C47 1.1(14) . . . . ?
C42 C45 C46 C47 179.9(10) . . . . ?
C45 C46 C47 C48 -0.8(18) . . . . ?
C46 C47 C48 C49 1(2) . . . . ?
C47 C48 C49 C50 -0.6(18) . . . . ?
C46 C45 C50 C49 -1.2(12) . . . . ?
C42 C45 C50 C49 180.0(8) . . . . ?
C48 C49 C50 C45 1.0(14) . . . . ?
C35 N31 B1 N11 118.0(8) . . . . ?
N32 N31 B1 N11 -57.4(8) . . . . ?
C35 N31 B1 N21 -121.2(7) . . . . ?
N32 N31 B1 N21 63.4(8) . . . . ?
C15 N11 B1 N31 -119.4(7) . . . . ?
N12 N11 B1 N31 57.6(7) . . . . ?
C15 N11 B1 N21 119.6(7) . . . . ?
N12 N11 B1 N21 -63.4(7) . . . . ?
C25 N21 B1 N31 123.3(8) . . . . ?
N22 N21 B1 N31 -57.3(8) . . . . ?
C25 N21 B1 N11 -115.3(8) . . . . ?
N22 N21 B1 N11 64.2(7) . . . . ?
